data_4511407
loop_
_publ_author_name
'Wang, Xiu-li'
'Sui, Fang-fang'
'Lin, Hong-yan'
'Zhang, Ju-wen'
'Liu, Guo-cheng'

_publ_section_title
;
 Multifunctional Cobalt(II) Coordination Polymers Tuned by Flexible
 Bis(pyridylamide) Ligands with Different Spacers and Polycarboxylates
;
_journal_issue 7
_journal_name_full 'Crystal Growth &amp; Design'
_journal_page_first 3438
_journal_paper_doi 10.1021/cg500371n
_journal_volume 14
_journal_year 2014
_chemical_formula_moiety 'C29 H38 Co N4 O12'
_chemical_formula_sum 'C29 H38 Co N4 O12'
_chemical_formula_weight 693.56
_chemical_name_systematic
; 
 ? 
;
_space_group_IT_number 2
_symmetry_cell_setting triclinic
_symmetry_space_group_name_Hall '-P 1'
_symmetry_space_group_name_H-M 'P -1'
_atom_sites_solution_hydrogens geom
_atom_sites_solution_primary direct
_atom_sites_solution_secondary difmap
_audit_creation_method SHELXL-97
_cell_angle_alpha 97.959(6)
_cell_angle_beta 90.300(6)
_cell_angle_gamma 110.198(7)
_cell_formula_units_Z 2
_cell_length_a 9.5278(7)
_cell_length_b 10.1157(7)
_cell_length_c 17.7684(13)
_cell_measurement_temperature 296(2)
_cell_measurement_theta_max 25
_cell_measurement_theta_min 2.3
_cell_volume 1589.1(2)
_computing_cell_refinement 'Bruker SAINT'
_computing_data_collection 'Bruker APEX2'
_computing_data_reduction 'Bruker SAINT'
_computing_molecular_graphics 'Bruker SHELXTL'
_computing_publication_material 'Bruker SHELXTL'
_computing_structure_refinement 'SHELXL-97 (Sheldrick, 2008)'
_computing_structure_solution 'SHELXS-97 (Sheldrick, 2008)'
_diffrn_ambient_temperature 296(2)
_diffrn_measured_fraction_theta_full 0.999
_diffrn_measured_fraction_theta_max 0.999
_diffrn_measurement_device_type 'Bruker APEX-II CCD'
_diffrn_measurement_method '\f and \w scans'
_diffrn_radiation_monochromator graphite
_diffrn_radiation_source 'fine-focus sealed tube'
_diffrn_radiation_type MoK\a
_diffrn_radiation_wavelength 0.71073
_diffrn_reflns_av_R_equivalents 0.0314
_diffrn_reflns_av_sigmaI/netI 0.0539
_diffrn_reflns_limit_h_max 11
_diffrn_reflns_limit_h_min -11
_diffrn_reflns_limit_k_max 12
_diffrn_reflns_limit_k_min -12
_diffrn_reflns_limit_l_max 17
_diffrn_reflns_limit_l_min -21
_diffrn_reflns_number 10103
_diffrn_reflns_theta_full 25.00
_diffrn_reflns_theta_max 25.00
_diffrn_reflns_theta_min 2.61
_exptl_absorpt_coefficient_mu 0.609
_exptl_absorpt_correction_T_max 0.8931
_exptl_absorpt_correction_T_min 0.8578
_exptl_absorpt_correction_type multi-scan
_exptl_absorpt_process_details ' SADABS, Sheldrick, 1996'
_exptl_crystal_colour pink
_exptl_crystal_density_diffrn 1.449
_exptl_crystal_density_method 'not measured'
_exptl_crystal_description block
_exptl_crystal_F_000 726
_exptl_crystal_size_max 0.26
_exptl_crystal_size_mid 0.23
_exptl_crystal_size_min 0.19
_refine_diff_density_max 0.832
_refine_diff_density_min -0.651
_refine_diff_density_rms 0.079
_refine_ls_extinction_method none
_refine_ls_goodness_of_fit_ref 1.007
_refine_ls_hydrogen_treatment constr
_refine_ls_matrix_type full
_refine_ls_number_parameters 425
_refine_ls_number_reflns 5579
_refine_ls_number_restraints 0
_refine_ls_restrained_S_all 1.007
_refine_ls_R_factor_all 0.0748
_refine_ls_R_factor_gt 0.0558
_refine_ls_shift/su_max 0.000
_refine_ls_shift/su_mean 0.000
_refine_ls_structure_factor_coef Fsqd
_refine_ls_weighting_details 'calc w=1/[\s^2^(Fo^2^)+(0.0968P)^2^+1.0240P] where P=(Fo^2^+2Fc^2^)/3'
_refine_ls_weighting_scheme calc
_refine_ls_wR_factor_gt 0.1523
_refine_ls_wR_factor_ref 0.1685
_reflns_number_gt 4376
_reflns_number_total 5587
_reflns_threshold_expression >2sigma(I)
_cod_data_source_file cg500371n_si_002.cif
_cod_data_source_block compound-7
_cod_depositor_comments
;
The following automatic conversions were performed:

'_symmetry_cell_setting' value 'Triclinic' changed to 'triclinic'
according to
/usr/data/users/saulius/crontab/automatic-downloads/rss-feeds/ACS/lib/dictionaries/cif_core.dic
dictionary named 'cif_core.dic' version 2.4.2 from 2011-04-26.

Automatic conversion script
Id: cif_fix_values 2281 2013-09-26 08:29:07Z andrius 

 Adding full bibliography for 4511401--4511410.cif.
;
_cod_database_code 4511407

loop_
_symmetry_equiv_pos_as_xyz
'x, y, z'
'-x, -y, -z'

loop_
_atom_site_label
_atom_site_type_symbol
_atom_site_fract_x
_atom_site_fract_y
_atom_site_fract_z
_atom_site_U_iso_or_equiv
_atom_site_adp_type
_atom_site_occupancy
_atom_site_symmetry_multiplicity
_atom_site_calc_flag
_atom_site_refinement_flags
_atom_site_disorder_assembly
_atom_site_disorder_group
C1 C 0.2766(4) -0.5857(3) 0.27596(19) 0.0262(7) Uani 1 1 d . . .
N1 N -0.0159(3) -0.0451(3) 0.26002(17) 0.0336(7) Uani 1 1 d . . .
O1 O 0.1544(3) -0.7957(2) 0.18701(14) 0.0359(6) Uani 1 1 d . . .
Co1 Co 0.17699(5) 0.00258(5) 0.19119(3) 0.03006(19) Uani 1 1 d . . .
O4W O 0.6247(4) -0.0706(3) 0.59808(17) 0.0646(10) Uani 1 1 d . . .
H4WA H 0.5997 -0.1481 0.5672 0.078 Uiso 1 1 d R . .
H4WB H 0.6940 -0.0085 0.5789 0.078 Uiso 1 1 d R . .
C2 C 0.3563(4) -0.5265(3) 0.3446(2) 0.0285(8) Uani 1 1 d . . .
H2 H 0.3903 -0.5818 0.3726 0.034 Uiso 1 1 calc R . .
N2 N 0.3685(3) 0.0701(3) 0.12356(16) 0.0332(7) Uani 1 1 d . . .
O2 O 0.2922(3) -0.8158(2) 0.28034(14) 0.0379(6) Uani 1 1 d . . .
O2W O 0.0155(5) -0.2282(5) -0.0628(2) 0.0941(13) Uani 1 1 d . . .
H2WA H -0.0272 -0.2235 -0.1040 0.113 Uiso 1 1 d R . .
H2WB H 0.0981 -0.1587 -0.0557 0.113 Uiso 1 1 d R . .
C3 C 0.3854(4) -0.3831(3) 0.3718(2) 0.0279(7) Uani 1 1 d . . .
N3 N -0.1236(4) -0.1976(4) 0.43595(18) 0.0431(8) Uani 1 1 d . . .
H3 H -0.2083 -0.2495 0.4504 0.052 Uiso 1 1 calc R . .
O3 O 0.4500(3) -0.2062(3) 0.47984(15) 0.0444(7) Uani 1 1 d . . .
O3W O 0.2001(7) -0.5019(5) 0.0326(3) 0.1196(18) Uani 1 1 d . . .
H3WA H 0.2141 -0.4479 0.0751 0.144 Uiso 1 1 d R . .
H3WB H 0.2623 -0.5454 0.0317 0.144 Uiso 1 1 d R . .
C4 C 0.3385(4) -0.2990(3) 0.3282(2) 0.0295(8) Uani 1 1 d . . .
H4 H 0.3569 -0.2036 0.3465 0.035 Uiso 1 1 calc R . .
N4 N 0.4924(4) -0.7076(4) 0.9719(2) 0.0502(10) Uani 1 1 d . . .
H4A H 0.5771 -0.6443 0.9653 0.060 Uiso 1 1 calc R . .
O4 O 0.5706(3) -0.3608(3) 0.46730(16) 0.0476(7) Uani 1 1 d . . .
O1W O 0.0471(3) -0.1241(3) 0.09562(16) 0.0566(8) Uani 1 1 d . . .
H1WA H 0.0716 -0.1702 0.1267 0.068 Uiso 1 1 d R . .
H1WB H -0.0452 -0.1365 0.0999 0.068 Uiso 1 1 d R . .
C5 C 0.2644(4) -0.3588(3) 0.2573(2) 0.0298(8) Uani 1 1 d . A .
O5 O 0.1414(14) -0.3264(6) 0.1483(4) 0.053(3) Uani 0.70(2) 1 d P A 1
O5' O 0.244(3) -0.2974(12) 0.1314(6) 0.040(5) Uani 0.30(2) 1 d P A 2
C6 C 0.2320(4) -0.5021(4) 0.2320(2) 0.0324(8) Uani 1 1 d . . .
H6 H 0.1800 -0.5429 0.1853 0.039 Uiso 1 1 calc R . .
O6 O 0.2452(3) -0.1406(2) 0.23556(14) 0.0354(6) Uani 1 1 d . A .
C7 C 0.2216(5) -0.2667(4) 0.2082(2) 0.0424(10) Uani 1 1 d . . .
O7 O 0.1252(3) -0.1211(4) 0.45986(19) 0.0707(11) Uani 1 1 d . . .
C8 C 0.4761(4) -0.3174(4) 0.4453(2) 0.0310(8) Uani 1 1 d . . .
O8 O 0.2531(4) -0.8032(4) 0.9312(2) 0.0744(11) Uani 1 1 d . . .
C9 C 0.2388(4) -0.7412(4) 0.2463(2) 0.0307(8) Uani 1 1 d . . .
C10 C -0.0169(4) -0.1097(4) 0.3209(2) 0.0343(8) Uani 1 1 d . . .
H10 H 0.0603 -0.1438 0.3286 0.041 Uiso 1 1 calc R . .
C11 C -0.1268(4) -0.1283(4) 0.3729(2) 0.0372(9) Uani 1 1 d . . .
C12 C -0.2437(5) -0.0804(5) 0.3606(2) 0.0468(10) Uani 1 1 d . . .
H12 H -0.3194 -0.0907 0.3945 0.056 Uiso 1 1 calc R . .
C13 C -0.2448(5) -0.0168(5) 0.2966(2) 0.0498(11) Uani 1 1 d . . .
H13 H -0.3229 0.0145 0.2861 0.060 Uiso 1 1 calc R . .
C14 C -0.1298(5) -0.0004(4) 0.2488(2) 0.0453(10) Uani 1 1 d . . .
H14 H -0.1310 0.0440 0.2065 0.054 Uiso 1 1 calc R . .
C15 C 0.0002(5) -0.1901(5) 0.4756(2) 0.0412(9) Uani 1 1 d . . .
C16 C -0.0283(5) -0.2698(5) 0.5427(2) 0.0465(10) Uani 1 1 d . . .
H16A H -0.1155 -0.3558 0.5303 0.056 Uiso 1 1 calc R . .
H16B H -0.0507 -0.2113 0.5856 0.056 Uiso 1 1 calc R . .
C17 C 0.1030(5) -0.3101(5) 0.5657(2) 0.0435(10) Uani 1 1 d . . .
H17A H 0.1920 -0.2251 0.5745 0.052 Uiso 1 1 calc R . .
H17B H 0.1207 -0.3745 0.5242 0.052 Uiso 1 1 calc R . .
C18 C 0.0784(5) -0.3809(5) 0.6368(2) 0.0465(10) Uani 1 1 d . . .
H18A H -0.0039 -0.4712 0.6260 0.056 Uiso 1 1 calc R . .
H18B H 0.0490 -0.3213 0.6765 0.056 Uiso 1 1 calc R . .
C19 C 0.2150(5) -0.4078(5) 0.6667(2) 0.0461(10) Uani 1 1 d . . .
H19A H 0.2445 -0.4680 0.6273 0.055 Uiso 1 1 calc R . .
H19B H 0.2976 -0.3178 0.6779 0.055 Uiso 1 1 calc R . .
C20 C 0.1857(5) -0.4786(5) 0.7379(2) 0.0468(10) Uani 1 1 d . . .
H20A H 0.1552 -0.4185 0.7768 0.056 Uiso 1 1 calc R . .
H20B H 0.1030 -0.5685 0.7263 0.056 Uiso 1 1 calc R . .
C21 C 0.3177(5) -0.5061(5) 0.7692(2) 0.0462(10) Uani 1 1 d . . .
H21A H 0.3975 -0.4157 0.7851 0.055 Uiso 1 1 calc R . .
H21B H 0.3538 -0.5593 0.7290 0.055 Uiso 1 1 calc R . .
C22 C 0.2829(5) -0.5883(5) 0.8362(2) 0.0461(10) Uani 1 1 d . . .
H22A H 0.2497 -0.5337 0.8769 0.055 Uiso 1 1 calc R . .
H22B H 0.2010 -0.6774 0.8207 0.055 Uiso 1 1 calc R . .
C23 C 0.4147(5) -0.6201(5) 0.8663(3) 0.0513(11) Uani 1 1 d . . .
H23A H 0.4549 -0.6650 0.8243 0.062 Uiso 1 1 calc R . .
H23B H 0.4924 -0.5308 0.8868 0.062 Uiso 1 1 calc R . .
C24 C 0.3783(5) -0.7149(5) 0.9271(2) 0.0451(10) Uani 1 1 d . . .
C25 C 0.4960(5) 0.0530(5) 0.1416(2) 0.0478(11) Uani 1 1 d . . .
H25 H 0.4979 -0.0004 0.1800 0.057 Uiso 1 1 calc R . .
C26 C 0.6243(5) 0.1113(6) 0.1057(3) 0.0640(14) Uani 1 1 d . . .
H26 H 0.7117 0.0972 0.1198 0.077 Uiso 1 1 calc R . .
C27 C 0.6245(5) 0.1905(6) 0.0490(3) 0.0570(13) Uani 1 1 d . . .
H27 H 0.7114 0.2310 0.0243 0.068 Uiso 1 1 calc R . .
C28 C 0.4923(4) 0.2089(4) 0.0293(2) 0.0388(9) Uani 1 1 d . . .
C29 C 0.3668(4) 0.1462(4) 0.0679(2) 0.0368(9) Uani 1 1 d . . .
H29 H 0.2774 0.1574 0.0547 0.044 Uiso 1 1 calc R . .

loop_
_atom_site_aniso_label
_atom_site_aniso_U_11
_atom_site_aniso_U_22
_atom_site_aniso_U_33
_atom_site_aniso_U_23
_atom_site_aniso_U_13
_atom_site_aniso_U_12
C1 0.0334(18) 0.0179(16) 0.0285(17) 0.0062(13) 0.0027(14) 0.0092(14)
N1 0.0425(18) 0.0306(15) 0.0290(16) 0.0104(12) -0.0043(13) 0.0121(14)
O1 0.0521(16) 0.0234(12) 0.0336(14) 0.0056(10) -0.0091(12) 0.0145(12)
Co1 0.0438(3) 0.0209(3) 0.0272(3) 0.00752(19) -0.0041(2) 0.0122(2)
O4W 0.084(2) 0.0436(17) 0.0463(18) 0.0074(14) -0.0252(17) -0.0026(17)
C2 0.0301(18) 0.0238(17) 0.0355(19) 0.0113(14) 0.0034(15) 0.0117(15)
N2 0.0411(18) 0.0308(15) 0.0294(16) 0.0108(13) -0.0040(13) 0.0122(14)
O2 0.0577(17) 0.0228(12) 0.0367(14) 0.0067(11) -0.0092(12) 0.0178(12)
O2W 0.080(3) 0.125(4) 0.077(3) 0.015(3) -0.014(2) 0.035(3)
C3 0.0263(17) 0.0245(17) 0.0334(19) 0.0081(14) 0.0002(14) 0.0081(14)
N3 0.0370(18) 0.054(2) 0.045(2) 0.0301(17) 0.0066(15) 0.0148(16)
O3 0.0511(17) 0.0430(15) 0.0396(15) -0.0067(12) -0.0090(12) 0.0220(14)
O3W 0.171(5) 0.096(3) 0.085(3) 0.009(3) 0.033(3) 0.039(3)
C4 0.0364(19) 0.0191(16) 0.0341(19) 0.0056(14) 0.0011(15) 0.0104(15)
N4 0.0316(18) 0.068(2) 0.057(2) 0.0399(19) 0.0021(16) 0.0137(17)
O4 0.0460(16) 0.0424(15) 0.0546(18) 0.0121(13) -0.0150(14) 0.0139(14)
O1W 0.0485(17) 0.071(2) 0.0340(15) -0.0015(14) -0.0051(13) 0.0041(16)
C5 0.039(2) 0.0242(17) 0.0296(18) 0.0070(14) 0.0002(15) 0.0148(16)
O5 0.086(8) 0.036(3) 0.038(3) -0.001(2) -0.027(4) 0.027(3)
O5' 0.056(12) 0.032(5) 0.032(5) 0.006(4) -0.007(6) 0.016(6)
C6 0.045(2) 0.0235(17) 0.0287(18) 0.0027(14) -0.0037(16) 0.0126(16)
O6 0.0551(16) 0.0220(12) 0.0327(14) 0.0069(10) -0.0043(12) 0.0169(12)
C7 0.068(3) 0.029(2) 0.034(2) 0.0057(16) -0.0103(19) 0.021(2)
O7 0.0387(17) 0.106(3) 0.067(2) 0.057(2) -0.0010(15) 0.0084(18)
C8 0.0307(19) 0.0257(17) 0.0340(19) 0.0100(15) -0.0021(15) 0.0044(16)
O8 0.0471(19) 0.094(3) 0.078(2) 0.055(2) -0.0133(17) 0.0047(19)
C9 0.038(2) 0.0242(17) 0.0328(19) 0.0095(15) 0.0004(16) 0.0121(16)
C10 0.037(2) 0.0329(19) 0.033(2) 0.0119(15) -0.0062(16) 0.0107(17)
C11 0.037(2) 0.039(2) 0.038(2) 0.0170(17) -0.0022(17) 0.0125(17)
C12 0.041(2) 0.056(3) 0.049(3) 0.022(2) 0.0040(19) 0.018(2)
C13 0.045(2) 0.060(3) 0.054(3) 0.025(2) -0.003(2) 0.024(2)
C14 0.050(2) 0.052(2) 0.039(2) 0.0214(19) -0.0027(19) 0.019(2)
C15 0.040(2) 0.051(2) 0.038(2) 0.0206(18) 0.0026(17) 0.018(2)
C16 0.042(2) 0.063(3) 0.044(2) 0.029(2) 0.0071(18) 0.023(2)
C17 0.044(2) 0.054(2) 0.040(2) 0.0204(19) 0.0051(18) 0.022(2)
C18 0.048(2) 0.053(2) 0.043(2) 0.024(2) 0.0039(19) 0.016(2)
C19 0.049(2) 0.050(2) 0.043(2) 0.0206(19) 0.0007(19) 0.018(2)
C20 0.045(2) 0.057(3) 0.046(2) 0.028(2) 0.0045(19) 0.019(2)
C21 0.046(2) 0.057(3) 0.042(2) 0.025(2) 0.0060(18) 0.019(2)
C22 0.049(2) 0.054(2) 0.043(2) 0.025(2) 0.0040(19) 0.021(2)
C23 0.044(2) 0.070(3) 0.050(3) 0.034(2) 0.006(2) 0.023(2)
C24 0.040(2) 0.059(3) 0.042(2) 0.025(2) 0.0047(18) 0.018(2)
C25 0.047(2) 0.056(3) 0.048(3) 0.027(2) -0.003(2) 0.020(2)
C26 0.045(3) 0.092(4) 0.071(3) 0.045(3) 0.000(2) 0.032(3)
C27 0.036(2) 0.079(3) 0.066(3) 0.039(3) 0.006(2) 0.022(2)
C28 0.038(2) 0.045(2) 0.040(2) 0.0180(18) -0.0023(17) 0.0169(18)
C29 0.037(2) 0.046(2) 0.034(2) 0.0153(17) -0.0004(16) 0.0187(18)

loop_
_atom_type_symbol
_atom_type_description
_atom_type_scat_dispersion_real
_atom_type_scat_dispersion_imag
_atom_type_scat_source
C C 0.0033 0.0016 'International Tables Vol C Tables 4.2.6.8 and 6.1.1.4'
H H 0.0000 0.0000 'International Tables Vol C Tables 4.2.6.8 and 6.1.1.4'
N N 0.0061 0.0033 'International Tables Vol C Tables 4.2.6.8 and 6.1.1.4'
O O 0.0106 0.0060 'International Tables Vol C Tables 4.2.6.8 and 6.1.1.4'
Co Co 0.3494 0.9721 'International Tables Vol C Tables 4.2.6.8 and 6.1.1.4'

loop_
_geom_angle_atom_site_label_1
_geom_angle_atom_site_label_2
_geom_angle_atom_site_label_3
_geom_angle
_geom_angle_site_symmetry_1
_geom_angle_site_symmetry_3
C2 C1 C6 120.6(3) . .
C2 C1 C9 120.7(3) . .
C6 C1 C9 118.6(3) . .
C14 N1 C10 117.4(3) . .
C14 N1 Co1 122.6(2) . .
C10 N1 Co1 119.7(3) . .
C9 O1 Co1 91.2(2) . 1_545
O6 Co1 O1W 101.04(12) . .
O6 Co1 O1 156.14(10) . 1_565
O1W Co1 O1 102.75(12) . 1_565
O6 Co1 N2 94.07(11) . .
O1W Co1 N2 90.48(11) . .
O1 Co1 N2 87.51(11) 1_565 .
O6 Co1 N1 90.55(11) . .
O1W Co1 N1 91.38(11) . .
O1 Co1 N1 87.14(11) 1_565 .
N2 Co1 N1 174.60(11) . .
O6 Co1 O2 95.82(9) . 1_565
O1W Co1 O2 163.12(12) . 1_565
O1 Co1 O2 60.37(9) 1_565 1_565
N2 Co1 O2 88.97(11) . 1_565
N1 Co1 O2 87.77(11) . 1_565
O6 Co1 C9 126.00(11) . 1_565
O1W Co1 C9 132.95(13) . 1_565
O1 Co1 C9 30.20(10) 1_565 1_565
N2 Co1 C9 87.58(11) . 1_565
N1 Co1 C9 87.45(11) . 1_565
O2 Co1 C9 30.18(10) 1_565 1_565
C1 C2 C3 119.4(3) . .
C25 N2 C29 118.4(3) . .
C25 N2 Co1 121.2(2) . .
C29 N2 Co1 119.9(2) . .
C9 O2 Co1 88.0(2) . 1_545
C2 C3 C4 120.0(3) . .
C2 C3 C8 119.5(3) . .
C4 C3 C8 120.3(3) . .
C15 N3 C11 125.8(3) . .
C5 C4 C3 119.8(3) . .
C24 N4 C28 127.8(3) . 1_546
C6 C5 C4 119.6(3) . .
C6 C5 C7 120.4(3) . .
C4 C5 C7 120.0(3) . .
C5 C6 C1 120.4(3) . .
C7 O6 Co1 127.6(2) . .
O6 C7 O5 122.9(4) . .
O6 C7 O5' 118.3(6) . .
O5 C7 O5' 43.2(5) . .
O6 C7 C5 117.7(3) . .
O5 C7 C5 118.2(4) . .
O5' C7 C5 113.4(6) . .
O4 C8 O3 124.2(3) . .
O4 C8 C3 121.7(3) . .
O3 C8 C3 114.0(3) . .
O2 C9 O1 120.4(3) . .
O2 C9 C1 120.0(3) . .
O1 C9 C1 119.6(3) . .
O2 C9 Co1 61.85(17) . 1_545
O1 C9 Co1 58.58(17) . 1_545
C1 C9 Co1 177.5(2) . 1_545
N1 C10 C11 123.3(4) . .
C10 C11 C12 118.4(3) . .
C10 C11 N3 121.3(3) . .
C12 C11 N3 120.3(3) . .
C13 C12 C11 118.4(4) . .
C14 C13 C12 119.2(4) . .
N1 C14 C13 123.2(3) . .
O7 C15 N3 122.6(3) . .
O7 C15 C16 122.4(4) . .
N3 C15 C16 115.0(3) . .
C15 C16 C17 113.1(3) . .
C16 C17 C18 112.9(3) . .
C17 C18 C19 114.3(3) . .
C20 C19 C18 112.6(4) . .
C21 C20 C19 114.1(4) . .
C20 C21 C22 113.5(4) . .
C23 C22 C21 113.6(4) . .
C24 C23 C22 114.4(3) . .
O8 C24 N4 121.1(4) . .
O8 C24 C23 122.6(4) . .
N4 C24 C23 116.0(4) . .
N2 C25 C26 122.1(4) . .
C25 C26 C27 120.1(4) . .
C26 C27 C28 118.5(4) . .
C29 C28 C27 118.2(3) . .
C29 C28 N4 123.1(3) . 1_564
C27 C28 N4 118.7(4) . 1_564
N2 C29 C28 122.8(3) . .

loop_
_geom_bond_atom_site_label_1
_geom_bond_atom_site_label_2
_geom_bond_distance
_geom_bond_site_symmetry_2
C1 C2 1.378(5) .
C1 C6 1.391(5) .
C1 C9 1.503(5) .
N1 C14 1.335(5) .
N1 C10 1.338(4) .
N1 Co1 2.163(3) .
O1 C9 1.259(4) .
O1 Co1 2.136(2) 1_545
Co1 O6 2.025(2) .
Co1 O1W 2.083(3) .
Co1 O1 2.136(2) 1_565
Co1 N2 2.151(3) .
Co1 O2 2.207(2) 1_565
Co1 C9 2.502(3) 1_565
C2 C3 1.394(5) .
N2 C25 1.328(5) .
N2 C29 1.338(4) .
O2 C9 1.258(4) .
O2 Co1 2.207(2) 1_545
C3 C4 1.402(5) .
C3 C8 1.498(5) .
N3 C15 1.344(5) .
N3 C11 1.406(5) .
O3 C8 1.306(4) .
C4 C5 1.390(5) .
N4 C24 1.319(5) .
N4 C28 1.412(5) 1_546
O4 C8 1.215(4) .
C5 C6 1.381(5) .
C5 C7 1.511(5) .
O5 C7 1.254(6) .
O5' C7 1.391(14) .
O6 C7 1.242(4) .
O7 C15 1.211(5) .
O8 C24 1.229(5) .
C9 Co1 2.502(3) 1_545
C10 C11 1.382(5) .
C11 C12 1.387(6) .
C12 C13 1.384(6) .
C13 C14 1.368(6) .
C15 C16 1.505(5) .
C16 C17 1.514(5) .
C17 C18 1.517(5) .
C18 C19 1.526(6) .
C19 C20 1.519(5) .
C20 C21 1.499(6) .
C21 C22 1.518(5) .
C22 C23 1.513(6) .
C23 C24 1.506(5) .
C25 C26 1.365(6) .
C26 C27 1.373(6) .
C27 C28 1.385(6) .
C28 C29 1.381(5) .
C28 N4 1.412(5) 1_564
